data_4116556
loop_
_publ_author_name
'Jinhua Chen'
'Tong Jiang'
'Gang Wei'
'Ahmed A. Mohamed'
'Craig Homrighausen'
'Jeanette A. Krause Bauer'
'Alice E. Bruce'
'Mitchell R. M. Bruce'

_publ_contact_author_email abruce@maine.maine.edu
_publ_contact_author_fax '207 581 1191'
_publ_contact_author_phone '207 581 1182'
_publ_section_title
;
 Electrochemical and Chemical Oxidation of Gold(I) Thiolate Phosphine
 Complexes: Formation of Gold Clusters and Disulfide
;
_journal_name_full 'Journal of the American Chemical Society'
_journal_page_first 9225
_journal_page_last 9226
_journal_paper_doi 10.1021/ja991986j
_journal_volume 121
_journal_year 1999
_chemical_formula_moiety '(C43 H37 P2 S Au2)2, 2(P F6)'
_chemical_formula_structural '[(Ph3P)4Au4(\m-SC6H4CH3)2](PF6)2'
_chemical_formula_sum 'C86 H74 Au4 F12 P6 S2'
_chemical_formula_weight 2373.26
_chemical_name_systematic
;
 ?
;
_space_group_IT_number 61
_symmetry_cell_setting orthorhombic
_symmetry_space_group_name_Hall '-P 2ac 2ab'
_symmetry_space_group_name_H-M 'P b c a'
_atom_sites_solution_hydrogens geom
_atom_sites_solution_primary direct
_atom_sites_solution_secondary difmap
_audit_creation_method SHELXL
_cell_angle_alpha 90.00
_cell_angle_beta 90.00
_cell_angle_gamma 90.00
_cell_formula_units_Z 4
_cell_length_a 18.6416(2)
_cell_length_b 18.8457(4)
_cell_length_c 24.1510(4)
_cell_measurement_reflns_used 8006
_cell_measurement_temperature 293(2)
_cell_measurement_theta_max 28.26
_cell_measurement_theta_min 2.28
_cell_volume 8484.6(2)
_computing_cell_refinement 'Bruker AXS SMART v5.045'
_computing_data_collection 'Bruker AXS SMART v5.045'
_computing_data_reduction 'Bruker AXS SAINT v5.045'
_computing_molecular_graphics 'Bruker AXS SHELXTL v5.03'
_computing_publication_material 'Bruker AXS SHELXTL v5.03'
_computing_structure_refinement 'Bruker AXS SHELXTL v5.03'
_computing_structure_solution 'Bruker AXS SHELXTL v5.03'
_diffrn_ambient_temperature 293(2)
_diffrn_measurement_device 'CCD area detector'
_diffrn_measurement_method '\w scans'
_diffrn_radiation_monochromator graphite
_diffrn_radiation_source 'sealed tube'
_diffrn_radiation_type MoK\a
_diffrn_radiation_wavelength 0.71073
_diffrn_reflns_av_R_equivalents 0.1669
_diffrn_reflns_av_sigmaI/netI 0.1387
_diffrn_reflns_limit_h_max 24
_diffrn_reflns_limit_h_min -24
_diffrn_reflns_limit_k_max 25
_diffrn_reflns_limit_k_min -25
_diffrn_reflns_limit_l_max 32
_diffrn_reflns_limit_l_min -32
_diffrn_reflns_number 89962
_diffrn_reflns_theta_max 28.26
_diffrn_reflns_theta_min 2.28
_diffrn_standards_decay_% 'see exptl_special_details'
_exptl_absorpt_coefficient_mu 7.127
_exptl_absorpt_correction_T_max 0.379059
_exptl_absorpt_correction_T_min 0.266916
_exptl_absorpt_correction_type 'multi-scan (SADABS, 1996)'
_exptl_crystal_colour colorless
_exptl_crystal_density_diffrn 1.858
_exptl_crystal_description needle
_exptl_crystal_F_000 4544
_exptl_crystal_size_max 0.38
_exptl_crystal_size_mid 0.15
_exptl_crystal_size_min 0.08
_refine_diff_density_max 0.456
_refine_diff_density_min -0.516
_refine_diff_density_rms 0.109
_refine_ls_extinction_method none
_refine_ls_goodness_of_fit_all 0.804
_refine_ls_goodness_of_fit_obs 0.985
_refine_ls_hydrogen_treatment constr
_refine_ls_matrix_type full
_refine_ls_number_parameters 550
_refine_ls_number_reflns 10497
_refine_ls_number_restraints 0
_refine_ls_restrained_S_all 0.808
_refine_ls_restrained_S_obs 0.985
_refine_ls_R_factor_all 0.1492
_refine_ls_R_factor_obs 0.0365
_refine_ls_shift/esd_max 0.064
_refine_ls_shift/esd_mean 0.005
_refine_ls_structure_factor_coef Fsqd
_refine_ls_weighting_details 'w=1/[\s^2^(Fo^2^)+(0.0101P)^2^+0.0000P] where P=(Fo^2^+2Fc^2^)/3'
_refine_ls_weighting_scheme calc
_refine_ls_wR_factor_all 0.0498
_refine_ls_wR_factor_obs 0.0376
_reflns_number_observed 4356
_reflns_number_total 10499
_reflns_observed_criterion >2sigma(I)
_cod_data_source_file ja991986j_1.cif
_cod_data_source_block 98032c
_cod_depositor_comments
;
The following automatic conversions were performed:

'_refine_ls_weighting_scheme' value 'calc
w=1/[\s^2^(Fo^2^)+(0.0101P)^2^+0.0000P] where P=(Fo^2^+2Fc^2^)/3' was
changed to 'calc'. New tag '_refine_ls_weighting_details' was
created. The value of the new tag was set to
'w=1/[\s^2^(Fo^2^)+(0.0101P)^2^+0.0000P] where P=(Fo^2^+2Fc^2^)/3'.

Automatic conversion script
Id: cif_fix_values 3143 2015-03-26 13:38:13Z robertas 
;
_cod_database_code 4116556

loop_
_publ_contact_author
_publ_contact_author_address
'Dr. Alice Bruce'
;     Department of Chemistry
      University of Maine
      Orono, ME 04469-5706 USA
;

loop_
_symmetry_equiv_pos_as_xyz
'x, y, z'
'-x+1/2, -y, z+1/2'
'-x, y+1/2, -z+1/2'
'x+1/2, -y+1/2, -z'
'-x, -y, -z'
'x-1/2, y, -z-1/2'
'x, -y-1/2, z-1/2'
'-x-1/2, y-1/2, z'

loop_
_atom_site_aniso_label
_atom_site_aniso_U_11
_atom_site_aniso_U_22
_atom_site_aniso_U_33
_atom_site_aniso_U_23
_atom_site_aniso_U_13
_atom_site_aniso_U_12
Au1 0.04493(14) 0.04170(13) 0.04537(13) -0.00212(13) 0.00475(13) 0.00085(12)
Au2 0.04572(13) 0.04277(13) 0.05267(14) 0.00305(14) 0.00244(14) 0.00179(12)
P1 0.0491(12) 0.0444(11) 0.0453(10) -0.0010(8) 0.0048(8) -0.0016(9)
P2 0.0438(11) 0.0426(11) 0.0585(11) 0.0029(9) -0.0041(8) -0.0009(9)
S1 0.0466(10) 0.0441(10) 0.0472(9) -0.0018(9) 0.0025(7) -0.0020(8)
C1 0.046(4) 0.041(4) 0.032(3) 0.001(3) 0.005(3) -0.003(3)
C2 0.055(4) 0.035(4) 0.074(5) -0.001(4) 0.013(4) 0.006(4)
C3 0.053(5) 0.061(5) 0.074(5) -0.009(4) 0.020(4) 0.015(4)
C4 0.056(5) 0.068(6) 0.045(4) -0.003(4) 0.008(4) -0.005(4)
C5 0.067(5) 0.052(5) 0.049(4) 0.019(3) 0.010(4) 0.004(4)
C6 0.056(5) 0.056(5) 0.048(4) 0.014(3) 0.007(3) 0.015(4)
C7 0.059(5) 0.102(6) 0.072(5) 0.017(4) 0.009(4) -0.013(4)
C8 0.053(4) 0.043(4) 0.046(4) -0.001(3) 0.009(3) -0.001(3)
C9 0.072(5) 0.051(4) 0.048(4) 0.005(3) 0.016(4) 0.010(4)
C10 0.098(6) 0.061(5) 0.070(4) 0.026(5) 0.016(4) -0.009(4)
C11 0.099(7) 0.035(4) 0.100(6) 0.007(5) 0.013(5) 0.000(4)
C12 0.072(5) 0.039(5) 0.078(5) -0.011(4) 0.011(4) -0.001(4)
C13 0.081(5) 0.045(5) 0.057(4) 0.004(4) 0.011(4) -0.007(4)
C14 0.054(5) 0.050(5) 0.047(4) 0.003(3) 0.002(3) 0.007(4)
C15 0.075(6) 0.134(8) 0.098(6) -0.060(6) -0.030(5) 0.029(6)
C16 0.107(8) 0.142(9) 0.102(7) -0.044(6) -0.048(6) 0.002(7)
C17 0.099(8) 0.085(8) 0.105(7) 0.007(6) -0.047(6) 0.009(6)
C18 0.122(9) 0.103(9) 0.179(10) -0.055(7) -0.073(7) 0.061(7)
C19 0.109(8) 0.074(6) 0.104(7) -0.039(5) -0.062(5) 0.033(5)
C20 0.066(5) 0.040(4) 0.045(4) 0.000(3) 0.017(4) 0.000(4)
C21 0.055(5) 0.058(5) 0.066(5) -0.018(4) 0.009(4) -0.009(4)
C22 0.057(6) 0.080(6) 0.103(7) -0.022(5) 0.022(5) -0.015(4)
C23 0.093(7) 0.069(6) 0.085(7) -0.013(5) 0.026(5) -0.022(6)
C24 0.117(8) 0.095(7) 0.066(6) 0.018(5) 0.025(6) -0.023(7)
C25 0.080(6) 0.070(6) 0.073(5) 0.008(4) 0.013(5) -0.014(5)
C26 0.046(4) 0.053(5) 0.050(4) 0.007(4) -0.016(3) 0.005(4)
C27 0.087(6) 0.073(6) 0.062(5) 0.019(4) 0.008(4) 0.004(5)
C28 0.119(7) 0.097(7) 0.066(6) 0.011(5) 0.016(5) 0.031(6)
C29 0.060(6) 0.128(9) 0.069(6) 0.031(6) 0.006(4) -0.003(6)
C30 0.094(7) 0.093(7) 0.084(7) 0.024(5) -0.004(5) -0.030(6)
C31 0.089(6) 0.054(5) 0.074(6) 0.011(4) 0.005(5) -0.021(5)
C32 0.038(4) 0.052(5) 0.056(5) 0.000(4) -0.002(4) -0.002(3)
C33 0.070(6) 0.070(6) 0.107(7) 0.006(5) -0.008(5) -0.011(5)
C34 0.060(6) 0.076(7) 0.161(10) 0.014(6) -0.002(6) -0.017(5)
C35 0.052(6) 0.081(7) 0.161(10) -0.031(7) -0.016(7) 0.000(5)
C36 0.073(7) 0.158(10) 0.118(8) 0.014(7) -0.046(6) -0.037(7)
C37 0.070(6) 0.109(7) 0.098(7) 0.027(5) -0.026(5) -0.032(5)
C38 0.046(5) 0.055(5) 0.052(4) -0.001(3) -0.007(3) 0.003(4)
C39 0.051(5) 0.059(5) 0.146(7) -0.037(5) 0.014(4) -0.017(4)
C40 0.077(6) 0.085(7) 0.166(9) -0.046(6) 0.025(6) -0.002(5)
C41 0.111(7) 0.062(5) 0.111(7) -0.023(5) -0.030(6) 0.040(5)
C42 0.091(6) 0.046(5) 0.091(6) -0.015(5) -0.042(5) 0.000(4)
C43 0.056(5) 0.058(5) 0.081(5) -0.001(4) -0.026(4) 0.009(4)
P3 0.097(2) 0.069(2) 0.089(2) -0.009(2) -0.004(2) 0.020(2)
F1 0.225(20) 0.070(7) 0.121(10) 0.007(6) -0.038(11) 0.049(9)
F2 0.189(17) 0.135(13) 0.188(13) -0.080(10) -0.018(12) -0.042(12)
F3 0.088(12) 0.394(33) 0.294(28) 0.164(22) 0.066(14) 0.101(16)
F4 0.211(18) 0.121(11) 0.170(11) -0.046(9) 0.030(14) -0.081(14)
F5 0.226(19) 0.151(16) 0.158(12) 0.060(11) -0.012(13) 0.064(15)
F6 0.065(8) 0.362(31) 0.163(14) -0.017(15) 0.020(7) -0.050(13)
F1' 0.172(36) 0.401(63) 0.121(22) 0.093(32) -0.077(25) -0.194(40)
F2' 0.297(37) 0.160(29) 0.096(17) -0.050(23) -0.118(21) 0.031(34)
F3' 0.192(40) 0.100(21) 0.099(16) -0.046(14) 0.037(26) 0.062(24)
F4' 0.107(23) 0.415(74) 0.206(33) -0.140(46) -0.077(21) 0.061(34)
F5' 0.234(47) 0.197(36) 0.201(27) 0.118(26) -0.077(37) -0.116(39)
F6' 0.201(47) 0.310(67) 0.185(41) -0.060(36) 0.088(46) 0.166(49)

loop_
_atom_site_label
_atom_site_type_symbol
_atom_site_fract_x
_atom_site_fract_y
_atom_site_fract_z
_atom_site_U_iso_or_equiv
_atom_site_thermal_displace_type
_atom_site_occupancy
_atom_site_calc_flag
_atom_site_refinement_flags
_atom_site_disorder_group
Au1 Au -0.036897(11) 0.385383(11) -0.011725(9) 0.04400(7) Uani 1 d . .
Au2 Au -0.110987(11) 0.535692(11) -0.009059(9) 0.04705(7) Uani 1 d . .
P1 P -0.02181(8) 0.31377(8) -0.08667(6) 0.0463(4) Uani 1 d . .
P2 P -0.16301(8) 0.60430(9) -0.07557(6) 0.0483(4) Uani 1 d . .
S1 S -0.06158(7) 0.46393(8) 0.06098(6) 0.0460(4) Uani 1 d . .
C1 C -0.1355(3) 0.4245(3) 0.0971(2) 0.040(2) Uani 1 d . .
C2 C -0.1971(3) 0.4629(3) 0.1077(2) 0.055(2) Uani 1 d . .
H2 H -0.2025(3) 0.5080(3) 0.0926(2) 0.066 Uiso 1 calc R .
C3 C -0.2510(3) 0.4349(4) 0.1404(3) 0.063(2) Uani 1 d . .
H3 H -0.2920(3) 0.4617(4) 0.1474(3) 0.076 Uiso 1 calc R .
C4 C -0.2450(4) 0.3686(4) 0.1627(2) 0.057(2) Uani 1 d . .
C5 C -0.1845(4) 0.3300(3) 0.1514(2) 0.056(2) Uani 1 d . .
H5 H -0.1799(4) 0.2844(3) 0.1659(2) 0.067 Uiso 1 calc R .
C6 C -0.1300(3) 0.3573(3) 0.1190(2) 0.053(2) Uani 1 d . .
H6 H -0.0895(3) 0.3301(3) 0.1118(2) 0.064 Uiso 1 calc R .
C7 C -0.3042(3) 0.3386(4) 0.1984(2) 0.078(2) Uani 1 d . .
H7A H -0.2912(3) 0.2918(4) 0.2105(2) 0.117 Uiso 1 calc R .
H7B H -0.3478(3) 0.3363(4) 0.1773(2) 0.117 Uiso 1 calc R .
H7C H -0.3112(3) 0.3686(4) 0.2300(2) 0.117 Uiso 1 calc R .
C8 C -0.0058(3) 0.2209(3) -0.0720(2) 0.047(2) Uani 1 d . .
C9 C -0.0336(3) 0.1912(3) -0.0248(2) 0.057(2) Uani 1 d . .
H9 H -0.0572(3) 0.2195(3) 0.0009(2) 0.068 Uiso 1 calc R .
C10 C -0.0265(3) 0.1176(4) -0.0153(3) 0.076(2) Uani 1 d . .
H10 H -0.0453(3) 0.0973(4) 0.0166(3) 0.091 Uiso 1 calc R .
C11 C 0.0083(4) 0.0766(3) -0.0534(3) 0.078(2) Uani 1 d . .
H11 H 0.0123(4) 0.0280(3) -0.0476(3) 0.094 Uiso 1 calc R .
C12 C 0.0374(3) 0.1061(3) -0.0998(3) 0.063(2) Uani 1 d . .
H12 H 0.0621(3) 0.0778(3) -0.1249(3) 0.075 Uiso 1 calc R .
C13 C 0.0300(3) 0.1787(3) -0.1097(2) 0.061(2) Uani 1 d . .
H13 H 0.0493(3) 0.1987(3) -0.1416(2) 0.073 Uiso 1 calc R .
C14 C -0.1008(3) 0.3134(4) -0.1294(2) 0.050(2) Uani 1 d . .
C15 C -0.1130(4) 0.2638(4) -0.1686(3) 0.102(3) Uani 1 d . .
H15 H -0.0782(4) 0.2295(4) -0.1749(3) 0.123 Uiso 1 calc R .
C16 C -0.1753(5) 0.2620(5) -0.1999(3) 0.117(3) Uani 1 d . .
H16 H -0.1815(5) 0.2272(5) -0.2268(3) 0.140 Uiso 1 calc R .
C17 C -0.2263(5) 0.3102(5) -0.1913(4) 0.096(3) Uani 1 d . .
H17 H -0.2684(5) 0.3094(5) -0.2120(4) 0.116 Uiso 1 calc R .
C18 C -0.2162(5) 0.3602(5) -0.1523(4) 0.135(4) Uani 1 d . .
H18 H -0.2514(5) 0.3943(5) -0.1462(4) 0.162 Uiso 1 calc R .
C19 C -0.1536(5) 0.3615(4) -0.1212(3) 0.096(3) Uani 1 d . .
H19 H -0.1478(5) 0.3961(4) -0.0942(3) 0.115 Uiso 1 calc R .
C20 C 0.0530(4) 0.3412(3) -0.1295(3) 0.050(2) Uani 1 d . .
C21 C 0.1222(4) 0.3345(3) -0.1088(3) 0.060(2) Uani 1 d . .
H21 H 0.1294(4) 0.3162(3) -0.0735(3) 0.072 Uiso 1 calc R .
C22 C 0.1802(4) 0.3548(4) -0.1403(4) 0.080(2) Uani 1 d . .
H22 H 0.2265(4) 0.3478(4) -0.1270(4) 0.096 Uiso 1 calc R .
C23 C 0.1698(5) 0.3853(4) -0.1910(3) 0.082(2) Uani 1 d . .
H23 H 0.2088(5) 0.4017(4) -0.2112(3) 0.099 Uiso 1 calc R .
C24 C 0.1027(5) 0.3916(4) -0.2119(3) 0.093(3) Uani 1 d . .
H24 H 0.0962(5) 0.4106(4) -0.2471(3) 0.111 Uiso 1 calc R .
C25 C 0.0438(4) 0.3703(4) -0.1814(3) 0.075(2) Uani 1 d . .
H25 H -0.0021(4) 0.3755(4) -0.1959(3) 0.089 Uiso 1 calc R .
C26 C -0.1069(3) 0.6190(4) -0.1357(2) 0.050(2) Uani 1 d . .
C27 C -0.0754(4) 0.5612(4) -0.1593(3) 0.074(2) Uani 1 d . .
H27 H -0.0833(4) 0.5166(4) -0.1439(3) 0.089 Uiso 1 calc R .
C28 C -0.0317(4) 0.5670(5) -0.2059(3) 0.094(3) Uani 1 d . .
H28 H -0.0115(4) 0.5268(5) -0.2220(3) 0.113 Uiso 1 calc R .
C29 C -0.0193(4) 0.6322(5) -0.2274(3) 0.085(3) Uani 1 d . .
H29 H 0.0109(4) 0.6365(5) -0.2578(3) 0.102 Uiso 1 calc R .
C30 C -0.0498(4) 0.6915(5) -0.2056(3) 0.090(3) Uani 1 d . .
H30 H -0.0413(4) 0.7358(5) -0.2212(3) 0.108 Uiso 1 calc R .
C31 C -0.0939(4) 0.6846(4) -0.1595(3) 0.073(2) Uani 1 d . .
H31 H -0.1151(4) 0.7248(4) -0.1444(3) 0.087 Uiso 1 calc R .
C32 C -0.2448(3) 0.5639(3) -0.1019(3) 0.049(2) Uani 1 d . .
C33 C -0.2835(4) 0.5186(4) -0.0699(3) 0.082(2) Uani 1 d . .
H33 H -0.2677(4) 0.5066(4) -0.0346(3) 0.099 Uiso 1 calc R .
C34 C -0.3467(4) 0.4905(4) -0.0904(4) 0.099(3) Uani 1 d . .
H34 H -0.3732(4) 0.4597(4) -0.0683(4) 0.119 Uiso 1 calc R .
C35 C -0.3710(4) 0.5065(5) -0.1415(5) 0.098(3) Uani 1 d . .
H35 H -0.4138(4) 0.4872(5) -0.1544(5) 0.118 Uiso 1 calc R .
C36 C -0.3325(5) 0.5509(5) -0.1739(4) 0.116(4) Uani 1 d . .
H36 H -0.3483(5) 0.5621(5) -0.2094(4) 0.140 Uiso 1 calc R .
C37 C -0.2688(4) 0.5797(4) -0.1536(3) 0.092(3) Uani 1 d . .
H37 H -0.2423(4) 0.6102(4) -0.1759(3) 0.111 Uiso 1 calc R .
C38 C -0.1881(4) 0.6904(3) -0.0470(2) 0.051(2) Uani 1 d . .
C39 C -0.2567(4) 0.7022(4) -0.0295(3) 0.085(2) Uani 1 d . .
H39 H -0.2917(4) 0.6681(4) -0.0360(3) 0.102 Uiso 1 calc R .
C40 C -0.2749(4) 0.7637(4) -0.0026(4) 0.109(3) Uani 1 d . .
H40 H -0.3219(4) 0.7709(4) 0.0088(4) 0.131 Uiso 1 calc R .
C41 C -0.2236(5) 0.8151(4) 0.0076(3) 0.095(3) Uani 1 d . .
H41 H -0.2361(5) 0.8571(4) 0.0253(3) 0.114 Uiso 1 calc R .
C42 C -0.1551(4) 0.8036(3) -0.0084(3) 0.076(2) Uani 1 d . .
H42 H -0.1202(4) 0.8376(3) -0.0011(3) 0.091 Uiso 1 calc R .
C43 C -0.1362(3) 0.7415(4) -0.0357(3) 0.065(2) Uani 1 d . .
H43 H -0.0889(3) 0.7340(4) -0.0464(3) 0.078 Uiso 1 calc R .
P3 P 0.0764(2) 0.8818(2) -0.15349(10) 0.0850(7) Uani 1 d . .
F1 F 0.0901(13) 0.8221(6) -0.1125(5) 0.139(6) Uani 0.68 d P 1
F2 F 0.0592(13) 0.8236(11) -0.1964(7) 0.171(7) Uani 0.68 d P 1
F3 F 0.0011(10) 0.8849(16) -0.1289(11) 0.259(15) Uani 0.68 d P 1
F4 F 0.1070(13) 0.9349(10) -0.1092(6) 0.167(7) Uani 0.68 d P 1
F5 F 0.0443(13) 0.9411(12) -0.1923(8) 0.178(7) Uani 0.68 d P 1
F6 F 0.1534(8) 0.8854(17) -0.1779(10) 0.197(12) Uani 0.68 d P 1
F1' F 0.0248(29) 0.8369(35) -0.1220(13) 0.231(26) Uani 0.32 d P 2
F2' F 0.0232(20) 0.8763(29) -0.1984(10) 0.185(14) Uani 0.32 d P 2
F3' F 0.0463(25) 0.9333(15) -0.1156(10) 0.131(13) Uani 0.32 d P 2
F4' F 0.1314(19) 0.8639(41) -0.1083(16) 0.243(26) Uani 0.32 d P 2
F5' F 0.1019(35) 0.9457(23) -0.1887(16) 0.211(24) Uani 0.32 d P 2
F6' F 0.1211(37) 0.8415(36) -0.1843(16) 0.232(25) Uani 0.32 d P 2

loop_
_atom_type_symbol
_atom_type_description
_atom_type_scat_dispersion_real
_atom_type_scat_dispersion_imag
_atom_type_scat_source
C C 0.0033 0.0016 'International Tables Vol C Tables 4.2.6.8 and 6.1.1.4'
H H 0.0000 0.0000 'International Tables Vol C Tables 4.2.6.8 and 6.1.1.4'
F F 0.0171 0.0103 'International Tables Vol C Tables 4.2.6.8 and 6.1.1.4'
P P 0.1023 0.0942 'International Tables Vol C Tables 4.2.6.8 and 6.1.1.4'
S S 0.1246 0.1234 'International Tables Vol C Tables 4.2.6.8 and 6.1.1.4'
Au Au -2.0133 8.8022 'International Tables Vol C Tables 4.2.6.8 and 6.1.1.4'

loop_
_geom_angle_atom_site_label_1
_geom_angle_atom_site_label_2
_geom_angle_atom_site_label_3
_geom_angle
_geom_angle_site_symmetry_3
_geom_angle_publ_flag
P1 Au1 S1 174.59(5) . y
P1 Au1 Au2 127.12(4) . y
S1 Au1 Au2 47.98(4) . y
P1 Au1 Au2 107.25(4) 5_565 y
S1 Au1 Au2 75.86(3) 5_565 y
Au2 Au1 Au2 87.49(1) 5_565 y
P2 Au2 S1 177.85(5) . y
P2 Au2 Au1 133.00(4) . y
S1 Au2 Au1 47.68(4) . y
P2 Au2 Au1 102.43(4) 5_565 y
S1 Au2 Au1 79.37(4) 5_565 y
Au1 Au2 Au1 92.51(1) 5_565 y
C14 P1 C8 104.1(3) . y
C14 P1 C20 107.7(3) . y
C8 P1 C20 105.1(3) . y
C14 P1 Au1 111.0(2) . y
C8 P1 Au1 116.0(2) . y
C20 P1 Au1 112.3(2) . y
C26 P2 C32 105.5(3) . y
C26 P2 C38 108.4(3) . y
C32 P2 C38 106.8(3) . y
C26 P2 Au2 114.0(2) . y
C32 P2 Au2 111.4(2) . y
C38 P2 Au2 110.3(2) . y
C1 S1 Au1 104.7(2) . n
C1 S1 Au2 106.7(2) . n
Au1 S1 Au2 84.34(4) . y
C6 C1 C2 118.2(6) . n
C6 C1 S1 120.8(5) . n
C2 C1 S1 120.8(5) . n
C1 C2 C3 120.6(6) . n
C4 C3 C2 121.0(6) . n
C3 C4 C5 118.4(6) . n
C3 C4 C7 120.5(7) . n
C5 C4 C7 121.1(7) . n
C4 C5 C6 121.3(6) . n
C1 C6 C5 120.4(6) . n
C9 C8 C13 119.7(5) . n
C9 C8 P1 119.7(5) . n
C13 C8 P1 120.5(5) . n
C8 C9 C10 120.1(5) . n
C11 C10 C9 119.4(6) . n
C12 C11 C10 120.7(6) . n
C11 C12 C13 120.2(6) . n
C8 C13 C12 119.9(6) . n
C15 C14 C19 116.3(6) . n
C15 C14 P1 123.0(6) . n
C19 C14 P1 120.6(6) . n
C14 C15 C16 122.8(8) . n
C17 C16 C15 119.8(8) . n
C16 C17 C18 119.1(9) . n
C17 C18 C19 120.6(8) . n
C14 C19 C18 121.5(7) . n
C25 C20 C21 118.6(6) . n
C25 C20 P1 122.4(6) . n
C21 C20 P1 119.0(5) . n
C22 C21 C20 120.5(7) . n
C23 C22 C21 119.9(8) . n
C24 C23 C22 120.2(8) . n
C23 C24 C25 120.6(8) . n
C20 C25 C24 120.0(7) . n
C27 C26 C31 117.6(6) . n
C27 C26 P2 117.6(6) . n
C31 C26 P2 124.9(6) . n
C26 C27 C28 121.9(7) . n
C29 C28 C27 118.7(8) . n
C28 C29 C30 121.8(8) . n
C29 C30 C31 118.7(8) . n
C26 C31 C30 121.4(7) . n
C33 C32 C37 119.0(6) . n
C33 C32 P2 120.7(6) . n
C37 C32 P2 120.4(6) . n
C32 C33 C34 119.3(7) . n
C35 C34 C33 121.8(9) . n
C34 C35 C36 119.3(9) . n
C35 C36 C37 119.3(8) . n
C32 C37 C36 121.2(7) . n
C39 C38 C43 118.5(6) . n
C39 C38 P2 120.2(5) . n
C43 C38 P2 120.7(5) . n
C38 C39 C40 121.1(6) . n
C39 C40 C41 120.4(7) . n
C42 C41 C40 119.3(7) . n
C41 C42 C43 120.7(7) . n
C42 C43 C38 120.0(6) . n
F6' P3 F3' 164.7(42) . n
F6' P3 F2' 88.3(23) . n
F3' P3 F2' 104.6(23) . n
F6' P3 F1' 111.0(47) . n
F3' P3 F1' 78.9(24) . n
F2' P3 F1' 84.4(21) . n
F6' P3 F4' 81.7(29) . n
F3' P3 F4' 87.6(18) . n
F2' P3 F4' 163.2(36) . n
F1' P3 F4' 86.7(20) . n
F6' P3 F5' 86.9(28) . n
F3' P3 F5' 86.9(28) . n
F2' P3 F5' 81.8(17) . n
F1' P3 F5' 157.0(39) . n
F4' P3 F5' 110.9(34) . n
F1 P3 F3 86.0(9) . n
F1 P3 F2 86.9(11) . n
F3 P3 F2 95.6(15) . n
F1 P3 F6 97.1(15) . n
F3 P3 F6 175.3(17) . n
F2 P3 F6 88.2(9) . n
F1 P3 F4 88.1(8) . n
F3 P3 F4 92.6(11) . n
F2 P3 F4 170.1(14) . n
F6 P3 F4 83.9(12) . n
F1 P3 F5 167.4(12) . n
F3 P3 F5 81.7(11) . n
F2 P3 F5 91.5(9) . n
F6 P3 F5 95.4(12) . n
F4 P3 F5 95.2(14) . n

loop_
_geom_bond_atom_site_label_1
_geom_bond_atom_site_label_2
_geom_bond_distance
_geom_bond_site_symmetry_2
_geom_bond_publ_flag
Au1 P1 2.275(2) . y
Au1 S1 2.342(2) . y
Au1 Au2 3.152(1) . y
Au1 Au2 3.173(1) 5_565 y
Au2 P2 2.279(2) . y
Au2 S1 2.353(2) . y
Au2 Au1 3.173(1) 5_565 y
P1 C14 1.798(6) . y
P1 C8 1.810(6) . y
P1 C20 1.812(6) . y
P2 C26 1.810(6) . y
P2 C32 1.819(6) . y
P2 C38 1.824(6) . y
S1 C1 1.792(5) . y
C1 C6 1.376(7) . n
C1 C2 1.382(7) . n
C2 C3 1.384(7) . n
C3 C4 1.367(8) . n
C4 C5 1.370(8) . n
C4 C7 1.508(8) . n
C5 C6 1.382(7) . n
C8 C9 1.371(6) . n
C8 C13 1.381(7) . n
C9 C10 1.412(7) . n
C10 C11 1.366(7) . n
C11 C12 1.362(7) . n
C12 C13 1.396(7) . n
C14 C15 1.348(8) . n
C14 C19 1.352(8) . n
C15 C16 1.387(9) . n
C16 C17 1.331(10) . n
C17 C18 1.345(10) . n
C18 C19 1.388(9) . n
C20 C25 1.380(8) . n
C20 C21 1.389(8) . n
C21 C22 1.376(8) . n
C22 C23 1.367(9) . n
C23 C24 1.354(9) . n
C24 C25 1.382(8) . n
C26 C27 1.364(8) . n
C26 C31 1.386(8) . n
C27 C28 1.393(8) . n
C28 C29 1.353(9) . n
C29 C30 1.361(9) . n
C30 C31 1.388(8) . n
C32 C33 1.359(8) . n
C32 C37 1.360(8) . n
C33 C34 1.383(8) . n
C34 C35 1.349(10) . n
C35 C36 1.351(10) . n
C36 C37 1.394(9) . n
C38 C39 1.365(7) . n
C38 C43 1.393(7) . n
C39 C40 1.370(8) . n
C40 C41 1.383(8) . n
C41 C42 1.353(8) . n
C42 C43 1.388(8) . n
P3 F6' 1.35(2) . n
P3 F3' 1.45(2) . n
P3 F2' 1.47(2) . n
P3 F1' 1.49(3) . n
P3 F4' 1.53(3) . n
P3 F1 1.522(9) . n
P3 F5' 1.55(3) . n
P3 F3 1.53(2) . n
P3 F2 1.543(12) . n
P3 F6 1.554(15) . n
P3 F4 1.572(13) . n
P3 F5 1.576(13) . n

loop_
_geom_torsion_atom_site_label_1
_geom_torsion_atom_site_label_2
_geom_torsion_atom_site_label_3
_geom_torsion_atom_site_label_4
_geom_torsion
_geom_torsion_site_symmetry_1
_geom_torsion_site_symmetry_4
_geom_torsion_publ_flag
P1 Au1 Au2 P2 -0.22(7) . . n
S1 Au1 Au2 P2 -177.23(7) . . n
Au2 Au1 Au2 P2 109.61(5) 5_565 . n
P1 Au1 Au2 S1 177.01(7) . . n
Au2 Au1 Au2 S1 -73.17(5) 5_565 . n
P1 Au1 Au2 Au1 -109.82(5) . 5_565 n
S1 Au1 Au2 Au1 73.17(5) . 5_565 n
Au2 Au1 Au2 Au1 0.0 5_565 5_565 n
S1 Au1 P1 C14 -17.0(6) . . n
Au2 Au1 P1 C14 -41.3(2) . . n
Au2 Au1 P1 C14 -141.5(2) 5_565 . n
S1 Au1 P1 C8 -135.5(6) . . n
Au2 Au1 P1 C8 -159.8(2) . . n
Au2 Au1 P1 C8 100.0(2) 5_565 . n
S1 Au1 P1 C20 103.6(6) . . n
Au2 Au1 P1 C20 79.3(2) . . n
Au2 Au1 P1 C20 -20.9(3) 5_565 . n
S1 Au2 P2 C26 -159.8(14) . . n
Au1 Au2 P2 C26 -52.3(3) . . n
Au1 Au2 P2 C26 53.2(2) 5_565 . n
S1 Au2 P2 C32 -40.5(15) . . n
Au1 Au2 P2 C32 67.1(2) . . n
Au1 Au2 P2 C32 172.5(2) 5_565 . n
S1 Au2 P2 C38 78.0(15) . . n
Au1 Au2 P2 C38 -174.5(2) . . n
Au1 Au2 P2 C38 -69.0(2) 5_565 . n
P1 Au1 S1 C1 79.7(6) . . n
Au2 Au1 S1 C1 105.8(2) . . n
Au2 Au1 S1 C1 -154.6(2) 5_565 . n
P1 Au1 S1 Au2 -26.2(6) . . n
Au2 Au1 S1 Au2 99.56(3) 5_565 . n
P2 Au2 S1 C1 5.7(15) . . n
Au1 Au2 S1 C1 -103.7(2) . . n
Au1 Au2 S1 C1 152.9(2) 5_565 . n
P2 Au2 S1 Au1 109.4(15) . . n
Au1 Au2 S1 Au1 -103.36(3) 5_565 . n
Au1 S1 C1 C6 58.1(5) . . n
Au2 S1 C1 C6 146.5(4) . . n
Au1 S1 C1 C2 -127.2(4) . . n
Au2 S1 C1 C2 -38.8(5) . . n
C6 C1 C2 C3 1.6(9) . . n
S1 C1 C2 C3 -173.3(5) . . n
C1 C2 C3 C4 -0.6(10) . . n
C2 C3 C4 C5 -0.6(10) . . n
C2 C3 C4 C7 -180.0(6) . . n
C3 C4 C5 C6 0.9(10) . . n
C7 C4 C5 C6 -179.8(6) . . n
C2 C1 C6 C5 -1.3(9) . . n
S1 C1 C6 C5 173.6(5) . . n
C4 C5 C6 C1 0.1(10) . . n
C14 P1 C8 C9 -93.1(5) . . n
C20 P1 C8 C9 153.8(5) . . n
Au1 P1 C8 C9 29.1(5) . . n
C14 P1 C8 C13 82.6(5) . . n
C20 P1 C8 C13 -30.5(6) . . n
Au1 P1 C8 C13 -155.2(4) . . n
C13 C8 C9 C10 -0.9(9) . . n
P1 C8 C9 C10 174.8(5) . . n
C8 C9 C10 C11 0.1(10) . . n
C9 C10 C11 C12 1.3(10) . . n
C10 C11 C12 C13 -1.8(11) . . n
C9 C8 C13 C12 0.4(9) . . n
P1 C8 C13 C12 -175.2(5) . . n
C11 C12 C13 C8 1.0(10) . . n
C8 P1 C14 C15 -38.6(7) . . n
C20 P1 C14 C15 72.6(7) . . n
Au1 P1 C14 C15 -164.0(6) . . n
C8 P1 C14 C19 137.5(6) . . n
C20 P1 C14 C19 -111.3(6) . . n
Au1 P1 C14 C19 12.1(7) . . n
C19 C14 C15 C16 1.0(12) . . n
P1 C14 C15 C16 177.3(7) . . n
C14 C15 C16 C17 -0.7(15) . . n
C15 C16 C17 C18 0.3(15) . . n
C16 C17 C18 C19 -0.3(16) . . n
C15 C14 C19 C18 -1.1(12) . . n
P1 C14 C19 C18 -177.4(7) . . n
C17 C18 C19 C14 0.8(15) . . n
C14 P1 C20 C25 12.4(6) . . n
C8 P1 C20 C25 122.9(5) . . n
Au1 P1 C20 C25 -110.1(5) . . n
C14 P1 C20 C21 -169.4(5) . . n
C8 P1 C20 C21 -58.9(5) . . n
Au1 P1 C20 C21 68.1(5) . . n
C25 C20 C21 C22 -1.7(9) . . n
P1 C20 C21 C22 -180.0(5) . . n
C20 C21 C22 C23 3.5(10) . . n
C21 C22 C23 C24 -4.0(12) . . n
C22 C23 C24 C25 2.7(13) . . n
C21 C20 C25 C24 0.4(10) . . n
P1 C20 C25 C24 178.6(5) . . n
C23 C24 C25 C20 -0.9(12) . . n
C32 P2 C26 C27 -73.4(5) . . n
C38 P2 C26 C27 172.4(5) . . n
Au2 P2 C26 C27 49.2(5) . . n
C32 P2 C26 C31 106.3(6) . . n
C38 P2 C26 C31 -7.8(6) . . n
Au2 P2 C26 C31 -131.1(5) . . n
C31 C26 C27 C28 -0.2(10) . . n
P2 C26 C27 C28 179.5(6) . . n
C26 C27 C28 C29 1.4(12) . . n
C27 C28 C29 C30 -1.8(13) . . n
C28 C29 C30 C31 1.0(13) . . n
C27 C26 C31 C30 -0.6(10) . . n
P2 C26 C31 C30 179.7(5) . . n
C29 C30 C31 C26 0.2(12) . . n
C26 P2 C32 C33 150.6(5) . . n
C38 P2 C32 C33 -94.2(6) . . n
Au2 P2 C32 C33 26.4(6) . . n
C26 P2 C32 C37 -30.6(6) . . n
C38 P2 C32 C37 84.6(6) . . n
Au2 P2 C32 C37 -154.8(5) . . n
C37 C32 C33 C34 -0.9(11) . . n
P2 C32 C33 C34 177.9(5) . . n
C32 C33 C34 C35 0.4(12) . . n
C33 C34 C35 C36 0.4(14) . . n
C34 C35 C36 C37 -0.6(15) . . n
C33 C32 C37 C36 0.7(12) . . n
P2 C32 C37 C36 -178.1(6) . . n
C35 C36 C37 C32 0.0(14) . . n
C26 P2 C38 C39 137.5(5) . . n
C32 P2 C38 C39 24.2(6) . . n
Au2 P2 C38 C39 -97.0(5) . . n
C26 P2 C38 C43 -51.2(5) . . n
C32 P2 C38 C43 -164.5(5) . . n
Au2 P2 C38 C43 74.2(5) . . n
C43 C38 C39 C40 1.6(10) . . n
P2 C38 C39 C40 173.0(6) . . n
C38 C39 C40 C41 -0.3(13) . . n
C39 C40 C41 C42 -1.1(13) . . n
C40 C41 C42 C43 1.1(12) . . n
C41 C42 C43 C38 0.2(10) . . n
C39 C38 C43 C42 -1.6(9) . . n
P2 C38 C43 C42 -173.0(5) . . n
